data_7000794
loop_
_publ_author_name
'Han, Ying-Feng'
'Lin, Yue-Jian'
'Jia, Wei-Guo'
'Jin, Guo-Xin'

_publ_section_title
;
 Half-sandwich Ir-based neutral organometallic macrocycles containing
 pyridine-4-thiolato ligands
;
_journal_issue 12
_journal_name_full 'Dalton Transactions'
_journal_page_first 2077
_journal_page_last 2080
_journal_paper_doi 10.1039/b900645c
_journal_year 2009
_chemical_formula_sum 'C80 H92 Ir4 N8 S8'
_chemical_formula_weight 2190.90
_chemical_name_systematic
;
?
;
_space_group_IT_number 56
_symmetry_cell_setting orthorhombic
_symmetry_space_group_name_Hall '-P 2ab 2ac'
_symmetry_space_group_name_H-M 'P c c n'
_atom_sites_solution_hydrogens geom
_atom_sites_solution_primary direct
_atom_sites_solution_secondary difmap
_audit_creation_method SHELXL-97
_cell_angle_alpha 90.00
_cell_angle_beta 90.00
_cell_angle_gamma 90.00
_cell_formula_units_Z 4
_cell_length_a 22.221(7)
_cell_length_b 29.634(9)
_cell_length_c 14.913(4)
_cell_measurement_reflns_used 1009
_cell_measurement_temperature 293(2)
_cell_measurement_theta_max 20.484
_cell_measurement_theta_min 2.256
_cell_volume 9820(5)
_computing_cell_refinement 'Bruker SMART'
_computing_data_collection 'Bruker SMART'
_computing_data_reduction 'Bruker SHELXTL'
_computing_molecular_graphics 'Bruker SHELXTL'
_computing_publication_material 'Bruker SHELXTL'
_computing_structure_refinement 'SHELXL-97 (Sheldrick, 1997)'
_computing_structure_solution 'SHELXS-97 (Sheldrick, 1990)'
_diffrn_ambient_temperature 293(2)
_diffrn_measured_fraction_theta_full 0.999
_diffrn_measured_fraction_theta_max 0.999
_diffrn_measurement_device_type 'CCD area detector'
_diffrn_measurement_method 'phi and omega scans'
_diffrn_radiation_monochromator graphite
_diffrn_radiation_source 'fine-focus sealed tube'
_diffrn_radiation_type MoK\a
_diffrn_radiation_wavelength 0.71073
_diffrn_reflns_av_R_equivalents 0.1245
_diffrn_reflns_av_sigmaI/netI 0.1594
_diffrn_reflns_limit_h_max 23
_diffrn_reflns_limit_h_min -26
_diffrn_reflns_limit_k_max 33
_diffrn_reflns_limit_k_min -35
_diffrn_reflns_limit_l_max 17
_diffrn_reflns_limit_l_min -17
_diffrn_reflns_number 39019
_diffrn_reflns_theta_full 25.01
_diffrn_reflns_theta_max 25.01
_diffrn_reflns_theta_min 1.15
_diffrn_standards_decay_% 7.55
_exptl_absorpt_coefficient_mu 5.613
_exptl_absorpt_correction_T_max 0.7294
_exptl_absorpt_correction_T_min 0.4865
_exptl_absorpt_correction_type multi-scan
_exptl_absorpt_process_details sadabs
_exptl_crystal_colour yellow
_exptl_crystal_density_diffrn 1.482
_exptl_crystal_density_method 'not measured'
_exptl_crystal_description prism
_exptl_crystal_F_000 4256
_exptl_crystal_size_max 0.15
_exptl_crystal_size_mid 0.08
_exptl_crystal_size_min 0.06
_refine_diff_density_max 1.315
_refine_diff_density_min -1.026
_refine_diff_density_rms 0.158
_refine_ls_extinction_method none
_refine_ls_goodness_of_fit_ref 0.777
_refine_ls_hydrogen_treatment constr
_refine_ls_matrix_type full
_refine_ls_number_parameters 460
_refine_ls_number_reflns 8652
_refine_ls_number_restraints 0
_refine_ls_restrained_S_all 0.777
_refine_ls_R_factor_all 0.1131
_refine_ls_R_factor_gt 0.0483
_refine_ls_shift/su_max 0.001
_refine_ls_shift/su_mean 0.000
_refine_ls_structure_factor_coef Fsqd
_refine_ls_weighting_details 'calc w=1/[\s^2^(Fo^2^)+(0.0425P)^2^+0.0000P] where P=(Fo^2^+2Fc^2^)/3'
_refine_ls_weighting_scheme calc
_refine_ls_wR_factor_gt 0.0985
_refine_ls_wR_factor_ref 0.1078
_reflns_number_gt 3881
_reflns_number_total 8652
_reflns_threshold_expression >2sigma(I)
_cod_data_source_file b900645c.txt
_cod_data_source_block f80707c
_cod_depositor_comments
;
The following automatic conversions were performed:
'_symmetry_cell_setting' value 'Orthorhombic' changed to 'orthorhombic'
according to '/home/saulius/struct/CIF-dictionaries/cif_core.dic'
dictionary named 'cif_core.dic' version 2.4.1 from 2010-06-29.

Automatic conversion script
Id: cif_fix_enum 1527 2010-12-29 10:47:43Z saulius 
;
_cod_original_sg_symbol_H-M Pccn
_cod_database_code 7000794

loop_
_symmetry_equiv_pos_as_xyz
'x, y, z'
'-x+1/2, -y+1/2, z'
'-x, y+1/2, -z+1/2'
'x+1/2, -y, -z+1/2'
'-x, -y, -z'
'x-1/2, y-1/2, -z'
'x, -y-1/2, z-1/2'
'-x-1/2, y, z-1/2'

loop_
_atom_site_label
_atom_site_type_symbol
_atom_site_fract_x
_atom_site_fract_y
_atom_site_fract_z
_atom_site_U_iso_or_equiv
_atom_site_adp_type
_atom_site_occupancy
_atom_site_symmetry_multiplicity
_atom_site_calc_flag
_atom_site_refinement_flags
_atom_site_disorder_assembly
_atom_site_disorder_group
Ir1 Ir 0.65116(2) 0.075604(15) 0.12346(3) 0.04812(14) Uani 1 1 d . . .
Ir2 Ir 0.98415(2) 0.175456(15) 0.08285(3) 0.05042(15) Uani 1 1 d . . .
N1 N 0.7211(4) 0.1170(3) 0.0753(6) 0.053(3) Uani 1 1 d . . .
N2 N 0.5710(4) 0.2714(3) 0.1311(7) 0.054(3) Uani 1 1 d . . .
N3 N 0.3878(7) 0.1267(5) 0.0575(12) 0.106(5) Uani 1 1 d . . .
N4 N 0.9128(5) -0.0185(4) 0.1488(10) 0.082(4) Uani 1 1 d . . .
S1 S 0.90814(14) 0.15708(10) -0.0216(2) 0.0568(9) Uani 1 1 d . . .
S2 S 0.62562(14) 0.13236(9) 0.22877(19) 0.0532(8) Uani 1 1 d . . .
S3 S 0.59128(15) 0.09946(11) -0.0005(2) 0.0619(9) Uani 1 1 d . . .
S4 S 0.95134(16) 0.13070(10) 0.2071(2) 0.0656(10) Uani 1 1 d . . .
C1 C 0.7611(5) 0.1360(4) 0.1320(8) 0.053(3) Uani 1 1 d . . .
H1 H 0.7492 0.1397 0.1913 0.064 Uiso 1 1 calc R . .
C2 C 0.8165(6) 0.1499(4) 0.1103(8) 0.060(4) Uani 1 1 d . . .
H2 H 0.8406 0.1627 0.1544 0.072 Uiso 1 1 calc R . .
C3 C 0.8399(5) 0.1456(3) 0.0205(9) 0.050(3) Uani 1 1 d . . .
C4 C 0.7951(5) 0.1295(4) -0.0397(8) 0.057(3) Uani 1 1 d . . .
H4 H 0.8038 0.1281 -0.1006 0.068 Uiso 1 1 calc R . .
C5 C 0.7392(6) 0.1161(4) -0.0104(8) 0.057(3) Uani 1 1 d . . .
H5 H 0.7120 0.1056 -0.0531 0.069 Uiso 1 1 calc R . .
C6 C 0.5687(5) 0.2574(4) 0.2182(8) 0.059(3) Uani 1 1 d . . .
H6 H 0.5530 0.2774 0.2602 0.071 Uiso 1 1 calc R . .
C7 C 0.5881(5) 0.2155(4) 0.2493(8) 0.051(3) Uani 1 1 d . . .
H7 H 0.5859 0.2083 0.3099 0.061 Uiso 1 1 calc R . .
C8 C 0.6105(5) 0.1850(4) 0.1885(8) 0.049(3) Uani 1 1 d . . .
C9 C 0.6154(5) 0.1992(4) 0.0992(8) 0.054(3) Uani 1 1 d . . .
H9 H 0.6316 0.1798 0.0565 0.064 Uiso 1 1 calc R . .
C10 C 0.5963(5) 0.2419(4) 0.0739(8) 0.054(3) Uani 1 1 d . . .
H10 H 0.6013 0.2505 0.0144 0.065 Uiso 1 1 calc R . .
C11 C 0.4163(8) 0.1309(5) -0.0213(13) 0.090(5) Uani 1 1 d . . .
H11 H 0.3929 0.1400 -0.0698 0.108 Uiso 1 1 calc R . .
C12 C 0.4774(7) 0.1230(4) -0.0391(9) 0.073(4) Uani 1 1 d . . .
H12 H 0.4915 0.1260 -0.0975 0.088 Uiso 1 1 calc R . .
C13 C 0.5180(6) 0.1108(4) 0.0295(9) 0.062(4) Uani 1 1 d . . .
C14 C 0.4924(6) 0.1069(4) 0.1122(9) 0.066(4) Uani 1 1 d . . .
H14 H 0.5148 0.0989 0.1625 0.079 Uiso 1 1 calc R . .
C15 C 0.4271(8) 0.1161(5) 0.1175(12) 0.093(5) Uani 1 1 d . . .
H15 H 0.4114 0.1139 0.1751 0.111 Uiso 1 1 calc R . .
C16 C 0.9081(6) -0.0007(5) 0.2290(11) 0.087(5) Uani 1 1 d . . .
H16 H 0.8985 -0.0196 0.2767 0.105 Uiso 1 1 calc R . .
C17 C 0.9170(6) 0.0460(5) 0.2469(8) 0.084(5) Uani 1 1 d . . .
H17 H 0.9096 0.0571 0.3042 0.100 Uiso 1 1 calc R . .
C18 C 0.9364(5) 0.0750(4) 0.1809(8) 0.060(3) Uani 1 1 d . . .
C19 C 0.9408(6) 0.0567(4) 0.0955(9) 0.075(4) Uani 1 1 d . . .
H19 H 0.9511 0.0749 0.0470 0.090 Uiso 1 1 calc R . .
C20 C 0.9292(6) 0.0089(5) 0.0826(11) 0.081(4) Uani 1 1 d . . .
H20 H 0.9334 -0.0031 0.0253 0.097 Uiso 1 1 calc R . .
C21 C 0.6082(6) 0.0094(4) 0.1410(10) 0.066(4) Uani 1 1 d . . .
C22 C 0.6561(7) 0.0047(4) 0.0784(9) 0.059(3) Uani 1 1 d . . .
C23 C 0.7098(6) 0.0165(4) 0.1221(10) 0.059(3) Uani 1 1 d . . .
C24 C 0.6962(6) 0.0277(4) 0.2114(10) 0.065(4) Uani 1 1 d . . .
C25 C 0.6344(7) 0.0235(4) 0.2234(9) 0.064(4) Uani 1 1 d . . .
C26 C 0.5446(6) -0.0033(4) 0.1247(10) 0.110(6) Uani 1 1 d . . .
H26A H 0.5432 -0.0297 0.0876 0.165 Uiso 1 1 calc R . .
H26B H 0.5243 0.0211 0.0950 0.165 Uiso 1 1 calc R . .
H26C H 0.5252 -0.0094 0.1809 0.165 Uiso 1 1 calc R . .
C27 C 0.6505(6) -0.0128(4) -0.0162(8) 0.084(4) Uani 1 1 d . . .
H27A H 0.6774 0.0035 -0.0547 0.126 Uiso 1 1 calc R . .
H27B H 0.6099 -0.0089 -0.0366 0.126 Uiso 1 1 calc R . .
H27C H 0.6606 -0.0443 -0.0174 0.126 Uiso 1 1 calc R . .
C28 C 0.7697(6) 0.0140(4) 0.0782(9) 0.098(5) Uani 1 1 d . . .
H28A H 0.7964 -0.0039 0.1143 0.147 Uiso 1 1 calc R . .
H28B H 0.7859 0.0439 0.0718 0.147 Uiso 1 1 calc R . .
H28C H 0.7656 0.0004 0.0201 0.147 Uiso 1 1 calc R . .
C29 C 0.7416(7) 0.0372(4) 0.2835(9) 0.112(6) Uani 1 1 d . . .
H29A H 0.7240 0.0567 0.3278 0.168 Uiso 1 1 calc R . .
H29B H 0.7762 0.0516 0.2577 0.168 Uiso 1 1 calc R . .
H29C H 0.7536 0.0094 0.3112 0.168 Uiso 1 1 calc R . .
C30 C 0.6013(8) 0.0288(4) 0.3099(9) 0.123(7) Uani 1 1 d . . .
H30A H 0.5937 -0.0004 0.3354 0.184 Uiso 1 1 calc R . .
H30B H 0.5638 0.0440 0.2991 0.184 Uiso 1 1 calc R . .
H30C H 0.6252 0.0463 0.3507 0.184 Uiso 1 1 calc R . .
C31 C 1.0493(5) 0.2091(4) -0.0070(9) 0.061(4) Uani 1 1 d . . .
C32 C 1.0647(6) 0.2180(5) 0.0856(10) 0.070(4) Uani 1 1 d . . .
C33 C 1.0785(6) 0.1769(5) 0.1285(8) 0.075(4) Uani 1 1 d . . .
C34 C 1.0711(6) 0.1426(4) 0.0611(10) 0.077(4) Uani 1 1 d . . .
C35 C 1.0534(6) 0.1624(5) -0.0205(10) 0.074(4) Uani 1 1 d . . .
C36 C 1.0367(5) 0.2441(5) -0.0773(8) 0.090(5) Uani 1 1 d . . .
H36A H 1.0143 0.2308 -0.1255 0.135 Uiso 1 1 calc R . .
H36B H 1.0741 0.2557 -0.1001 0.135 Uiso 1 1 calc R . .
H36C H 1.0139 0.2683 -0.0514 0.135 Uiso 1 1 calc R . .
C37 C 1.0707(6) 0.2647(4) 0.1270(9) 0.090(5) Uani 1 1 d . . .
H37A H 1.0606 0.2632 0.1895 0.135 Uiso 1 1 calc R . .
H37B H 1.0439 0.2852 0.0971 0.135 Uiso 1 1 calc R . .
H37C H 1.1114 0.2751 0.1204 0.135 Uiso 1 1 calc R . .
C38 C 1.1061(6) 0.1746(5) 0.2228(9) 0.107(5) Uani 1 1 d . . .
H38A H 1.1492 0.1760 0.2184 0.160 Uiso 1 1 calc R . .
H38B H 1.0946 0.1467 0.2510 0.160 Uiso 1 1 calc R . .
H38C H 1.0918 0.1995 0.2579 0.160 Uiso 1 1 calc R . .
C39 C 1.0891(7) 0.0912(5) 0.0799(11) 0.123(6) Uani 1 1 d . . .
H39A H 1.1303 0.0898 0.0994 0.184 Uiso 1 1 calc R . .
H39B H 1.0845 0.0740 0.0259 0.184 Uiso 1 1 calc R . .
H39C H 1.0635 0.0790 0.1257 0.184 Uiso 1 1 calc R . .
C40 C 1.0422(7) 0.1380(6) -0.1087(9) 0.118(6) Uani 1 1 d . . .
H40A H 1.0110 0.1532 -0.1414 0.176 Uiso 1 1 calc R . .
H40B H 1.0302 0.1075 -0.0968 0.176 Uiso 1 1 calc R . .
H40C H 1.0785 0.1380 -0.1437 0.176 Uiso 1 1 calc R . .

loop_
_atom_site_aniso_label
_atom_site_aniso_U_11
_atom_site_aniso_U_22
_atom_site_aniso_U_33
_atom_site_aniso_U_23
_atom_site_aniso_U_13
_atom_site_aniso_U_12
Ir1 0.0594(3) 0.0472(3) 0.0378(3) -0.0008(2) -0.0007(3) -0.0044(3)
Ir2 0.0614(3) 0.0471(3) 0.0428(3) -0.0031(2) -0.0017(3) -0.0003(3)
N1 0.074(7) 0.078(7) 0.009(5) -0.015(5) 0.006(5) -0.016(6)
N2 0.063(7) 0.066(7) 0.034(6) -0.004(6) 0.018(6) -0.009(5)
N3 0.105(13) 0.107(11) 0.107(14) -0.014(10) -0.035(11) 0.009(9)
N4 0.091(9) 0.050(8) 0.103(12) 0.021(8) -0.025(9) 0.017(6)
S1 0.060(2) 0.064(2) 0.046(2) -0.0069(16) 0.0037(17) -0.0146(17)
S2 0.076(2) 0.0461(19) 0.0373(19) 0.0003(15) 0.0019(17) 0.0036(16)
S3 0.071(2) 0.076(2) 0.039(2) 0.0007(16) -0.0055(18) -0.0009(18)
S4 0.098(3) 0.055(2) 0.044(2) 0.0002(16) -0.0007(19) -0.0062(19)
C1 0.064(9) 0.066(8) 0.028(8) -0.005(6) 0.004(7) 0.004(7)
C2 0.067(9) 0.058(8) 0.055(10) -0.013(6) 0.012(8) -0.028(7)
C3 0.037(8) 0.045(7) 0.067(10) -0.009(6) -0.012(7) -0.006(6)
C4 0.056(9) 0.081(9) 0.033(8) 0.006(6) 0.007(7) -0.019(7)
C5 0.073(10) 0.061(8) 0.038(9) -0.015(6) -0.004(7) -0.005(7)
C6 0.063(9) 0.066(9) 0.047(9) -0.021(7) 0.019(7) -0.003(7)
C7 0.062(9) 0.050(8) 0.041(8) 0.008(6) 0.000(6) 0.021(6)
C8 0.048(8) 0.057(8) 0.044(8) -0.006(7) -0.004(6) 0.002(6)
C9 0.059(8) 0.051(8) 0.051(9) 0.007(6) 0.009(7) 0.013(6)
C10 0.077(9) 0.059(8) 0.027(8) 0.000(6) -0.004(7) 0.000(7)
C11 0.091(15) 0.070(11) 0.109(16) -0.012(10) -0.021(12) 0.009(10)
C12 0.098(12) 0.078(10) 0.044(9) 0.005(7) -0.020(9) -0.015(9)
C13 0.093(11) 0.049(8) 0.043(9) -0.001(6) -0.016(9) -0.009(7)
C14 0.057(10) 0.084(10) 0.057(10) -0.012(7) 0.001(8) -0.010(7)
C15 0.117(15) 0.064(10) 0.098(14) -0.033(10) 0.042(12) -0.026(10)
C16 0.116(13) 0.073(12) 0.072(13) 0.010(9) -0.026(10) -0.001(9)
C17 0.142(14) 0.078(11) 0.030(9) 0.017(8) 0.010(9) 0.004(9)
C18 0.073(9) 0.063(9) 0.043(9) -0.004(7) -0.006(7) 0.010(7)
C19 0.102(11) 0.062(9) 0.061(11) 0.017(7) 0.010(8) 0.004(8)
C20 0.084(11) 0.076(11) 0.083(12) -0.032(10) -0.022(9) 0.004(9)
C21 0.076(11) 0.060(9) 0.063(11) 0.002(7) 0.006(9) -0.005(8)
C22 0.077(10) 0.047(7) 0.053(9) 0.011(6) 0.002(9) -0.001(7)
C23 0.057(10) 0.055(8) 0.065(10) 0.003(7) 0.018(9) -0.001(7)
C24 0.064(11) 0.046(8) 0.086(12) -0.002(7) -0.014(9) 0.015(7)
C25 0.097(13) 0.037(7) 0.058(10) 0.018(7) 0.019(9) 0.022(7)
C26 0.110(13) 0.076(10) 0.143(15) -0.016(10) 0.030(11) -0.066(9)
C27 0.094(11) 0.101(11) 0.056(10) -0.019(8) -0.009(9) 0.012(9)
C28 0.118(13) 0.069(10) 0.107(13) 0.002(9) 0.017(11) 0.029(9)
C29 0.188(17) 0.069(10) 0.078(12) 0.008(8) -0.071(12) -0.009(10)
C30 0.24(2) 0.066(10) 0.064(11) 0.023(8) 0.054(12) -0.007(11)
C31 0.073(10) 0.053(9) 0.058(10) 0.011(7) -0.006(8) -0.005(7)
C32 0.065(9) 0.073(10) 0.073(11) -0.003(9) 0.000(8) -0.017(7)
C33 0.111(12) 0.078(10) 0.035(8) 0.014(8) -0.015(8) 0.013(9)
C34 0.089(11) 0.063(10) 0.080(12) 0.002(9) -0.016(9) 0.013(8)
C35 0.066(10) 0.087(12) 0.069(12) 0.007(9) -0.008(8) -0.002(8)
C36 0.073(10) 0.129(13) 0.068(10) 0.046(9) -0.008(8) -0.030(9)
C37 0.108(12) 0.060(10) 0.103(12) -0.007(9) 0.014(10) 0.002(8)
C38 0.127(14) 0.137(13) 0.057(10) 0.003(10) -0.043(9) -0.002(11)
C39 0.135(15) 0.082(12) 0.152(17) 0.006(11) -0.025(12) 0.020(10)
C40 0.114(13) 0.192(18) 0.047(11) -0.044(11) -0.008(9) 0.012(12)

loop_
_atom_type_symbol
_atom_type_description
_atom_type_scat_dispersion_real
_atom_type_scat_dispersion_imag
_atom_type_scat_source
C C 0.0033 0.0016 'International Tables Vol C Tables 4.2.6.8 and 6.1.1.4'
H H 0.0000 0.0000 'International Tables Vol C Tables 4.2.6.8 and 6.1.1.4'
N N 0.0061 0.0033 'International Tables Vol C Tables 4.2.6.8 and 6.1.1.4'
S S 0.1246 0.1234 'International Tables Vol C Tables 4.2.6.8 and 6.1.1.4'
Ir Ir -1.4442 7.9887 'International Tables Vol C Tables 4.2.6.8 and 6.1.1.4'

loop_
_geom_angle_atom_site_label_1
_geom_angle_atom_site_label_2
_geom_angle_atom_site_label_3
_geom_angle
_geom_angle_site_symmetry_1
_geom_angle_site_symmetry_3
_geom_angle_publ_flag
N1 Ir1 C24 104.2(5) . . ?
N1 Ir1 C25 140.6(5) . . ?
C24 Ir1 C25 37.2(4) . . ?
N1 Ir1 C23 91.4(4) . . ?
C24 Ir1 C23 37.6(4) . . ?
C25 Ir1 C23 62.6(5) . . ?
N1 Ir1 C21 151.8(4) . . ?
C24 Ir1 C21 63.0(5) . . ?
C25 Ir1 C21 37.9(4) . . ?
C23 Ir1 C21 62.9(5) . . ?
N1 Ir1 C22 114.5(4) . . ?
C24 Ir1 C22 62.6(5) . . ?
C25 Ir1 C22 62.8(5) . . ?
C23 Ir1 C22 37.3(4) . . ?
C21 Ir1 C22 37.7(4) . . ?
N1 Ir1 S2 89.3(3) . . ?
C24 Ir1 S2 100.0(4) . . ?
C25 Ir1 S2 90.5(3) . . ?
C23 Ir1 S2 135.9(4) . . ?
C21 Ir1 S2 116.8(4) . . ?
C22 Ir1 S2 152.7(3) . . ?
N1 Ir1 S3 88.5(3) . . ?
C24 Ir1 S3 156.5(3) . . ?
C25 Ir1 S3 130.2(4) . . ?
C23 Ir1 S3 124.3(4) . . ?
C21 Ir1 S3 96.6(4) . . ?
C22 Ir1 S3 94.2(3) . . ?
S2 Ir1 S3 99.78(11) . . ?
N2 Ir2 C34 153.0(4) 2_655 . ?
N2 Ir2 C32 92.2(4) 2_655 . ?
C34 Ir2 C32 62.4(5) . . ?
N2 Ir2 C33 115.5(5) 2_655 . ?
C34 Ir2 C33 38.2(4) . . ?
C32 Ir2 C33 37.4(4) . . ?
N2 Ir2 C31 104.4(4) 2_655 . ?
C34 Ir2 C31 62.1(5) . . ?
C32 Ir2 C31 38.4(4) . . ?
C33 Ir2 C31 63.6(5) . . ?
N2 Ir2 C35 140.2(5) 2_655 . ?
C34 Ir2 C35 37.3(4) . . ?
C32 Ir2 C35 62.9(5) . . ?
C33 Ir2 C35 63.7(5) . . ?
C31 Ir2 C35 36.9(4) . . ?
N2 Ir2 S1 88.9(3) 2_655 . ?
C34 Ir2 S1 115.6(4) . . ?
C32 Ir2 S1 136.9(4) . . ?
C33 Ir2 S1 152.7(4) . . ?
C31 Ir2 S1 99.9(4) . . ?
C35 Ir2 S1 89.8(4) . . ?
N2 Ir2 S4 88.4(3) 2_655 . ?
C34 Ir2 S4 97.9(4) . . ?
C32 Ir2 S4 123.6(4) . . ?
C33 Ir2 S4 93.5(3) . . ?
C31 Ir2 S4 156.8(3) . . ?
C35 Ir2 S4 130.9(4) . . ?
S1 Ir2 S4 99.49(11) . . ?
C5 N1 C1 114.1(10) . . ?
C5 N1 Ir1 122.3(8) . . ?
C1 N1 Ir1 121.0(8) . . ?
C10 N2 C6 114.8(11) . . ?
C10 N2 Ir2 120.7(8) . 2_655 ?
C6 N2 Ir2 121.9(8) . 2_655 ?
C15 N3 C11 108.1(17) . . ?
C16 N4 C20 117.1(13) . . ?
C3 S1 Ir2 116.6(4) . . ?
C8 S2 Ir1 117.6(4) . . ?
C13 S3 Ir1 112.5(5) . . ?
C18 S4 Ir2 114.4(5) . . ?
C2 C1 N1 125.7(11) . . ?
C1 C2 C3 122.0(11) . . ?
C4 C3 C2 111.2(10) . . ?
C4 C3 S1 117.7(10) . . ?
C2 C3 S1 131.0(9) . . ?
C5 C4 C3 121.9(11) . . ?
N1 C5 C4 124.6(11) . . ?
N2 C6 C7 125.2(11) . . ?
C8 C7 C6 118.5(11) . . ?
C7 C8 C9 117.4(11) . . ?
C7 C8 S2 116.1(9) . . ?
C9 C8 S2 126.4(9) . . ?
C10 C9 C8 120.5(11) . . ?
N2 C10 C9 123.3(11) . . ?
N3 C11 C12 127.4(17) . . ?
C11 C12 C13 121.6(14) . . ?
C14 C13 C12 114.3(13) . . ?
C14 C13 S3 127.8(11) . . ?
C12 C13 S3 117.8(12) . . ?
C13 C14 C15 116.2(13) . . ?
N3 C15 C14 132.3(16) . . ?
N4 C16 C17 123.4(14) . . ?
C18 C17 C16 121.1(13) . . ?
C17 C18 C19 115.8(12) . . ?
C17 C18 S4 119.6(10) . . ?
C19 C18 S4 124.5(10) . . ?
C18 C19 C20 119.3(12) . . ?
N4 C20 C19 123.0(13) . . ?
C22 C21 C25 106.9(12) . . ?
C22 C21 C26 125.5(14) . . ?
C25 C21 C26 127.3(14) . . ?
C22 C21 Ir1 71.6(7) . . ?
C25 C21 Ir1 70.4(7) . . ?
C26 C21 Ir1 128.3(9) . . ?
C23 C22 C21 107.9(12) . . ?
C23 C22 C27 126.2(13) . . ?
C21 C22 C27 125.8(13) . . ?
C23 C22 Ir1 70.4(7) . . ?
C21 C22 Ir1 70.7(7) . . ?
C27 C22 Ir1 127.5(8) . . ?
C22 C23 C24 108.5(12) . . ?
C22 C23 C28 123.0(14) . . ?
C24 C23 C28 128.4(14) . . ?
C22 C23 Ir1 72.4(7) . . ?
C24 C23 Ir1 71.0(7) . . ?
C28 C23 Ir1 125.4(8) . . ?
C25 C24 C23 108.2(12) . . ?
C25 C24 C29 126.0(15) . . ?
C23 C24 C29 125.4(14) . . ?
C25 C24 Ir1 71.4(7) . . ?
C23 C24 Ir1 71.4(7) . . ?
C29 C24 Ir1 128.2(8) . . ?
C24 C25 C21 108.6(12) . . ?
C24 C25 C30 126.0(15) . . ?
C21 C25 C30 125.2(15) . . ?
C24 C25 Ir1 71.3(7) . . ?
C21 C25 Ir1 71.7(7) . . ?
C30 C25 Ir1 126.8(8) . . ?
C35 C31 C32 107.6(11) . . ?
C35 C31 C36 126.5(13) . . ?
C32 C31 C36 125.7(12) . . ?
C35 C31 Ir2 71.6(8) . . ?
C32 C31 Ir2 70.1(7) . . ?
C36 C31 Ir2 127.9(9) . . ?
C33 C32 C31 109.0(11) . . ?
C33 C32 C37 125.6(14) . . ?
C31 C32 C37 125.1(13) . . ?
C33 C32 Ir2 71.8(8) . . ?
C31 C32 Ir2 71.5(7) . . ?
C37 C32 Ir2 127.1(9) . . ?
C32 C33 C34 105.6(11) . . ?
C32 C33 C38 122.7(13) . . ?
C34 C33 C38 130.9(13) . . ?
C32 C33 Ir2 70.7(7) . . ?
C34 C33 Ir2 70.2(8) . . ?
C38 C33 Ir2 131.4(10) . . ?
C35 C34 C33 110.0(12) . . ?
C35 C34 C39 128.2(14) . . ?
C33 C34 C39 121.4(13) . . ?
C35 C34 Ir2 72.3(8) . . ?
C33 C34 Ir2 71.6(8) . . ?
C39 C34 Ir2 128.2(10) . . ?
C31 C35 C34 107.8(13) . . ?
C31 C35 C40 125.7(14) . . ?
C34 C35 C40 126.5(14) . . ?
C31 C35 Ir2 71.5(8) . . ?
C34 C35 Ir2 70.4(8) . . ?
C40 C35 Ir2 124.9(9) . . ?

loop_
_geom_bond_atom_site_label_1
_geom_bond_atom_site_label_2
_geom_bond_distance
_geom_bond_site_symmetry_2
_geom_bond_publ_flag
Ir1 N1 2.107(9) . ?
Ir1 C24 2.178(12) . ?
Ir1 C25 2.179(11) . ?
Ir1 C23 2.183(12) . ?
Ir1 C21 2.197(12) . ?
Ir1 C22 2.209(12) . ?
Ir1 S2 2.370(3) . ?
Ir1 S3 2.385(3) . ?
Ir2 N2 2.120(10) 2_655 ?
Ir2 C34 2.187(13) . ?
Ir2 C32 2.191(12) . ?
Ir2 C33 2.205(14) . ?
Ir2 C31 2.210(12) . ?
Ir2 C35 2.212(14) . ?
Ir2 S1 2.361(3) . ?
Ir2 S4 2.392(3) . ?
N1 C5 1.341(12) . ?
N1 C1 1.349(13) . ?
N2 C10 1.346(13) . ?
N2 C6 1.366(13) . ?
N2 Ir2 2.120(10) 2_655 ?
N3 C15 1.289(18) . ?
N3 C11 1.342(18) . ?
N4 C16 1.311(15) . ?
N4 C20 1.329(16) . ?
S1 C3 1.676(11) . ?
S2 C8 1.707(11) . ?
S3 C13 1.722(14) . ?
S4 C18 1.728(12) . ?
C1 C2 1.337(14) . ?
C2 C3 1.443(15) . ?
C3 C4 1.423(14) . ?
C4 C5 1.375(14) . ?
C6 C7 1.392(14) . ?
C7 C8 1.373(13) . ?
C8 C9 1.400(14) . ?
C9 C10 1.387(14) . ?
C11 C12 1.402(17) . ?
C12 C13 1.412(15) . ?
C13 C14 1.363(15) . ?
C14 C15 1.479(18) . ?
C16 C17 1.424(16) . ?
C17 C18 1.375(15) . ?
C18 C19 1.387(15) . ?
C19 C20 1.454(16) . ?
C21 C22 1.422(16) . ?
C21 C25 1.422(16) . ?
C21 C26 1.483(16) . ?
C22 C23 1.403(15) . ?
C22 C27 1.508(15) . ?
C23 C24 1.406(16) . ?
C23 C28 1.486(15) . ?
C24 C25 1.391(16) . ?
C24 C29 1.500(16) . ?
C25 C30 1.493(16) . ?
C31 C35 1.401(15) . ?
C31 C32 1.447(16) . ?
C31 C36 1.501(15) . ?
C32 C33 1.411(16) . ?
C32 C37 1.520(15) . ?
C33 C34 1.438(17) . ?
C33 C38 1.536(16) . ?
C34 C35 1.407(17) . ?
C34 C39 1.601(16) . ?
C35 C40 1.521(16) . ?
